data_7210604
loop_
_publ_author_name
'Luo, Yu-Hui'
'Yue, Feng-Xia'
'Yu, Xiao-Yang'
'Gu, Ling-Ling'
'Zhang, Hong'
'Chen, Xin'

_publ_section_title
;
 A series of entangled ZnII/CdII coordination polymers constructed from
 1,3,5-benzenetricarboxylate acid and flexible triazole ligands
;
_journal_issue 40
_journal_name_full CrystEngComm
_journal_page_first 8116
_journal_paper_doi 10.1039/c3ce41157e
_journal_volume 15
_journal_year 2013
_chemical_formula_sum 'C60 H46 Cd N12 O24'
_chemical_formula_weight 1431.50
_chemical_name_systematic
; 
 ? 
;
_space_group_IT_number 2
_symmetry_cell_setting triclinic
_symmetry_space_group_name_Hall '-P 1'
_symmetry_space_group_name_H-M 'P -1'
_atom_sites_solution_hydrogens geom
_atom_sites_solution_primary direct
_atom_sites_solution_secondary difmap
_audit_creation_method SHELXL-97
_cell_angle_alpha 103.842(4)
_cell_angle_beta 105.081(3)
_cell_angle_gamma 99.784(4)
_cell_formula_units_Z 1
_cell_length_a 9.3410(4)
_cell_length_b 12.5779(6)
_cell_length_c 14.0193(5)
_cell_measurement_reflns_used 5311
_cell_measurement_temperature 293(2)
_cell_measurement_theta_max 29.1599
_cell_measurement_theta_min 2.9845
_cell_volume 1496.11(12)
_computing_structure_refinement 'SHELXL-97 (Sheldrick, 1997)'
_computing_structure_solution 'SHELXS-97 (Sheldrick, 1990)'
_diffrn_ambient_temperature 293(2)
_diffrn_measured_fraction_theta_full 0.993
_diffrn_measured_fraction_theta_max 0.993
_diffrn_measurement_device_type 'multiwire proportional'
_diffrn_measurement_method '\w scans'
_diffrn_radiation_monochromator graphite
_diffrn_radiation_source 'fine-focus sealed tube'
_diffrn_radiation_type MoK\a
_diffrn_radiation_wavelength 0.71073
_diffrn_reflns_av_R_equivalents 0.0223
_diffrn_reflns_av_sigmaI/netI 0.0380
_diffrn_reflns_limit_h_max 11
_diffrn_reflns_limit_h_min -11
_diffrn_reflns_limit_k_max 15
_diffrn_reflns_limit_k_min -11
_diffrn_reflns_limit_l_max 15
_diffrn_reflns_limit_l_min -16
_diffrn_reflns_number 9489
_diffrn_reflns_theta_full 25.50
_diffrn_reflns_theta_max 25.50
_diffrn_reflns_theta_min 2.99
_exptl_absorpt_coefficient_mu 0.462
_exptl_absorpt_process_details
; 
CrysAlisPro, Oxford Diffraction Ltd., 
Version 1.171.34.44 (release 25-10-2010 CrysAlis171 .NET) 
(compiled Oct 25 2010,18:11:34) 
Empirical absorption correction using spherical harmonics, 
 implemented in SCALE3 ABSPACK scaling algorithm. 
;
_exptl_crystal_colour colorless
_exptl_crystal_density_diffrn 1.589
_exptl_crystal_density_method 'not measured'
_exptl_crystal_description lamellar
_exptl_crystal_F_000 730
_exptl_crystal_size_max 0.33
_exptl_crystal_size_mid 0.31
_exptl_crystal_size_min 0.12
_refine_diff_density_max 0.241
_refine_diff_density_min -0.257
_refine_diff_density_rms 0.054
_refine_ls_extinction_method none
_refine_ls_goodness_of_fit_ref 1.049
_refine_ls_hydrogen_treatment constr
_refine_ls_matrix_type full
_refine_ls_number_parameters 455
_refine_ls_number_reflns 5531
_refine_ls_number_restraints 0
_refine_ls_restrained_S_all 1.049
_refine_ls_R_factor_all 0.0345
_refine_ls_R_factor_gt 0.0295
_refine_ls_shift/su_max 0.001
_refine_ls_shift/su_mean 0.000
_refine_ls_structure_factor_coef Fsqd
_refine_ls_weighting_details 'calc w=1/[\s^2^(Fo^2^)+(0.0307P)^2^+0.2098P] where P=(Fo^2^+2Fc^2^)/3'
_refine_ls_weighting_scheme calc
_refine_ls_wR_factor_gt 0.0658
_refine_ls_wR_factor_ref 0.0687
_reflns_number_gt 5067
_reflns_number_total 5531
_reflns_threshold_expression >2sigma(I)
_cod_data_source_file c3ce41157e.txt
_cod_data_source_block 5
_cod_original_cell_volume 1496.11(11)
_cod_original_sg_symbol_Hall -p1
_cod_original_sg_symbol_H-M p-1
_cod_database_code 7210604

loop_
_symmetry_equiv_pos_as_xyz
'x, y, z'
'-x, -y, -z'

loop_
_atom_site_label
_atom_site_type_symbol
_atom_site_fract_x
_atom_site_fract_y
_atom_site_fract_z
_atom_site_U_iso_or_equiv
_atom_site_adp_type
_atom_site_occupancy
_atom_site_symmetry_multiplicity
_atom_site_calc_flag
_atom_site_refinement_flags
_atom_site_disorder_assembly
_atom_site_disorder_group
Cd1 Cd 0.5000 1.0000 0.5000 0.02643(8) Uani 1 2 d S . .
C1 C 0.4010(2) 0.94535(17) 0.25165(15) 0.0268(4) Uani 1 1 d . . .
C2 C 0.4204(2) 0.88773(16) 0.14871(14) 0.0244(4) Uani 1 1 d . . .
C3 C 0.3553(2) 0.91744(17) 0.06081(14) 0.0257(4) Uani 1 1 d . . .
H3 H 0.3001 0.9724 0.0654 0.031 Uiso 1 1 calc R . .
C4 C 0.3720(2) 0.86576(17) -0.03420(14) 0.0271(4) Uani 1 1 d . . .
C5 C 0.4539(2) 0.78440(17) -0.04099(15) 0.0287(4) Uani 1 1 d . . .
H5 H 0.4662 0.7503 -0.1040 0.034 Uiso 1 1 calc R . .
C6 C 0.5181(2) 0.75319(17) 0.04581(15) 0.0280(4) Uani 1 1 d . . .
C7 C 0.5024(2) 0.80559(17) 0.14082(15) 0.0270(4) Uani 1 1 d . . .
H7 H 0.5471 0.7854 0.1991 0.032 Uiso 1 1 calc R . .
C8 C 0.3010(2) 0.89709(17) -0.12833(15) 0.0299(5) Uani 1 1 d . . .
C9 C 0.6003(2) 0.66235(18) 0.03510(16) 0.0326(5) Uani 1 1 d . . .
C10 C 0.1282(3) 0.1930(2) 1.15353(17) 0.0413(6) Uani 1 1 d . . .
C11 C -0.1831(2) 0.43034(17) 0.99980(16) 0.0307(5) Uani 1 1 d . . .
C12 C 0.0188(2) 0.15612(19) 0.77946(15) 0.0320(5) Uani 1 1 d . . .
C13 C -0.0039(2) 0.20901(17) 0.88011(15) 0.0283(4) Uani 1 1 d . A .
C14 C 0.0619(2) 0.17577(18) 0.96542(15) 0.0325(5) Uani 1 1 d . . .
H14 H 0.1131 0.1186 0.9578 0.039 Uiso 1 1 calc R A .
C15 C 0.0520(2) 0.22687(18) 1.06169(15) 0.0317(5) Uani 1 1 d . A .
C16 C -0.0274(2) 0.31015(18) 1.07224(15) 0.0308(5) Uani 1 1 d . . .
H16 H -0.0346 0.3445 1.1368 0.037 Uiso 1 1 calc R A .
C17 C -0.0961(2) 0.34274(17) 0.98740(15) 0.0281(4) Uani 1 1 d . A .
C18 C -0.0830(2) 0.29272(17) 0.89115(15) 0.0287(4) Uani 1 1 d . . .
H18 H -0.1273 0.3154 0.8343 0.034 Uiso 1 1 calc R A .
C19 C 0.8017(2) 0.89130(18) 0.56665(15) 0.0296(5) Uani 1 1 d . . .
H19 H 0.7836 0.8852 0.6275 0.036 Uiso 1 1 calc R . .
C20 C 0.7983(2) 0.93323(18) 0.43011(15) 0.0310(5) Uani 1 1 d . . .
H20 H 0.7737 0.9645 0.3760 0.037 Uiso 1 1 calc R . .
C21 C 0.9830(2) 0.76379(18) 0.55763(16) 0.0333(5) Uani 1 1 d . . .
H21A H 0.9738 0.7568 0.6233 0.040 Uiso 1 1 calc R . .
H21B H 1.0903 0.7929 0.5670 0.040 Uiso 1 1 calc R . .
C22 C 0.9248(2) 0.64918(18) 0.47782(15) 0.0294(5) Uani 1 1 d . . .
C23 C 1.0147(3) 0.6092(2) 0.42015(16) 0.0373(5) Uani 1 1 d . . .
H23 H 1.1114 0.6532 0.4309 0.045 Uiso 1 1 calc R . .
C24 C 0.9623(3) 0.5049(2) 0.34719(19) 0.0496(6) Uani 1 1 d . . .
H24 H 1.0240 0.4785 0.3093 0.060 Uiso 1 1 calc R . .
C25 C 0.8194(3) 0.4394(2) 0.32996(18) 0.0449(6) Uani 1 1 d . . .
H25 H 0.7845 0.3689 0.2803 0.054 Uiso 1 1 calc R . .
C26 C 0.7811(2) 0.58194(18) 0.46036(16) 0.0337(5) Uani 1 1 d . . .
H26 H 0.7203 0.6076 0.4993 0.040 Uiso 1 1 calc R . .
C27 C 0.7267(2) 0.47807(18) 0.38659(16) 0.0347(5) Uani 1 1 d . . .
C28 C 0.4294(3) 0.5948(2) 0.63092(19) 0.0429(6) Uani 1 1 d . . .
H28A H 0.4717 0.6402 0.7029 0.052 Uiso 1 1 calc R . .
H28B H 0.4969 0.5467 0.6167 0.052 Uiso 1 1 calc R . .
C29 C 0.4134(3) 0.72149(19) 0.43325(17) 0.0380(5) Uani 1 1 d . . .
H29 H 0.4088 0.7213 0.3661 0.046 Uiso 1 1 calc R . .
C30 C 0.4244(2) 0.77812(18) 0.58836(17) 0.0349(5) Uani 1 1 d . . .
H30 H 0.4291 0.8222 0.6532 0.042 Uiso 1 1 calc R . .
N1 N 0.73638(19) 0.94972(15) 0.50829(13) 0.0307(4) Uani 1 1 d . . .
N2 N 0.89572(19) 0.86954(15) 0.43720(12) 0.0296(4) Uani 1 1 d . . .
N3 N 0.89662(18) 0.84282(14) 0.52589(12) 0.0270(4) Uani 1 1 d . . .
N4 N 0.4176(2) 0.81509(14) 0.50655(13) 0.0337(4) Uani 1 1 d . . .
N5 N 0.4161(2) 0.63073(16) 0.46414(15) 0.0416(5) Uani 1 1 d . . .
N6 N 0.4237(2) 0.67005(15) 0.56479(14) 0.0351(4) Uani 1 1 d . . .
O1 O 0.46606(17) 0.91590(13) 0.32749(10) 0.0377(4) Uani 1 1 d . . .
O2 O 0.32437(17) 1.01731(13) 0.25553(10) 0.0371(4) Uani 1 1 d . . .
O3 O 0.2223(2) 0.97269(15) -0.10947(11) 0.0488(4) Uani 1 1 d . . .
H3A H 0.1891 0.9906 -0.1619 0.073 Uiso 1 1 calc R . .
O4 O 0.31383(19) 0.85836(14) -0.21236(11) 0.0461(4) Uani 1 1 d . . .
O5 O 0.6057(2) 0.61372(15) -0.05246(12) 0.0523(4) Uani 1 1 d . . .
O6 O 0.6636(2) 0.63910(15) 0.11745(12) 0.0501(4) Uani 1 1 d . . .
H6 H 0.7030 0.5865 0.1029 0.075 Uiso 1 1 calc R . .
O7 O 0.08105(19) 0.07919(14) 0.76561(11) 0.0423(4) Uani 1 1 d . . .
O8 O -0.03247(19) 0.20243(15) 0.70757(11) 0.0451(4) Uani 1 1 d . . .
H8 H -0.0035 0.1788 0.6579 0.068 Uiso 1 1 calc R . .
O9 O -0.2465(2) 0.45512(14) 0.91832(12) 0.0464(4) Uani 1 1 d . . .
H9 H -0.2868 0.5070 0.9337 0.070 Uiso 1 1 calc R . .
O10 O -0.1917(2) 0.47542(14) 1.08720(12) 0.0474(4) Uani 1 1 d . . .
O11 O 0.1317(2) 0.23628(17) 1.23998(12) 0.0664(6) Uani 1 1 d . A .
O12 O 0.166(4) 0.095(2) 1.1239(8) 0.053(4) Uani 0.59(7) 1 d P A 1
H12 H 0.2164 0.0819 1.1749 0.080 Uiso 0.59(7) 1 calc PR A 1
O12' O 0.231(5) 0.137(3) 1.1364(13) 0.048(5) Uani 0.41(7) 1 d P A 2
H12' H 0.2549 0.1066 1.1820 0.072 Uiso 0.41(7) 1 calc PR A 2

loop_
_atom_site_aniso_label
_atom_site_aniso_U_11
_atom_site_aniso_U_22
_atom_site_aniso_U_33
_atom_site_aniso_U_23
_atom_site_aniso_U_13
_atom_site_aniso_U_12
Cd1 0.03420(13) 0.02406(12) 0.02883(12) 0.01008(9) 0.01617(9) 0.01455(9)
C1 0.0283(10) 0.0271(11) 0.0260(10) 0.0083(9) 0.0085(9) 0.0087(9)
C2 0.0254(10) 0.0229(10) 0.0261(10) 0.0058(8) 0.0102(8) 0.0080(8)
C3 0.0308(10) 0.0222(10) 0.0267(10) 0.0057(8) 0.0110(9) 0.0121(8)
C4 0.0322(11) 0.0244(11) 0.0265(10) 0.0056(9) 0.0120(9) 0.0098(9)
C5 0.0349(11) 0.0262(11) 0.0261(10) 0.0026(9) 0.0138(9) 0.0110(9)
C6 0.0294(10) 0.0232(11) 0.0329(11) 0.0052(9) 0.0120(9) 0.0116(9)
C7 0.0299(10) 0.0256(11) 0.0268(10) 0.0090(9) 0.0079(9) 0.0102(9)
C8 0.0369(11) 0.0268(11) 0.0288(11) 0.0064(9) 0.0141(9) 0.0119(9)
C9 0.0348(11) 0.0277(12) 0.0372(12) 0.0066(10) 0.0129(10) 0.0146(9)
C10 0.0569(15) 0.0476(15) 0.0322(12) 0.0150(11) 0.0212(11) 0.0308(12)
C11 0.0348(11) 0.0255(11) 0.0370(12) 0.0100(10) 0.0157(10) 0.0130(9)
C12 0.0368(12) 0.0364(13) 0.0294(11) 0.0138(10) 0.0124(9) 0.0174(10)
C13 0.0323(11) 0.0302(12) 0.0281(10) 0.0107(9) 0.0135(9) 0.0137(9)
C14 0.0423(12) 0.0327(12) 0.0324(11) 0.0115(10) 0.0171(10) 0.0236(10)
C15 0.0398(12) 0.0349(12) 0.0286(10) 0.0122(9) 0.0160(9) 0.0184(10)
C16 0.0390(12) 0.0297(12) 0.0289(10) 0.0063(9) 0.0175(10) 0.0149(9)
C17 0.0304(10) 0.0228(11) 0.0357(11) 0.0085(9) 0.0152(9) 0.0110(9)
C18 0.0320(11) 0.0275(11) 0.0306(10) 0.0115(9) 0.0112(9) 0.0112(9)
C19 0.0314(11) 0.0338(12) 0.0254(10) 0.0054(9) 0.0132(9) 0.0111(9)
C20 0.0344(11) 0.0315(12) 0.0315(11) 0.0113(9) 0.0139(9) 0.0113(10)
C21 0.0317(11) 0.0359(13) 0.0339(11) 0.0102(10) 0.0084(9) 0.0160(10)
C22 0.0357(11) 0.0307(12) 0.0298(10) 0.0148(9) 0.0129(9) 0.0164(9)
C23 0.0385(12) 0.0401(14) 0.0400(12) 0.0141(11) 0.0187(10) 0.0143(10)
C24 0.0577(16) 0.0516(16) 0.0464(14) 0.0062(12) 0.0315(13) 0.0199(13)
C25 0.0607(16) 0.0322(13) 0.0406(13) 0.0055(11) 0.0185(12) 0.0115(12)
C26 0.0378(12) 0.0339(13) 0.0394(12) 0.0157(10) 0.0199(10) 0.0159(10)
C27 0.0430(12) 0.0296(12) 0.0362(11) 0.0186(10) 0.0108(10) 0.0115(10)
C28 0.0484(14) 0.0328(13) 0.0500(14) 0.0212(11) 0.0110(12) 0.0104(11)
C29 0.0454(13) 0.0326(13) 0.0400(12) 0.0106(10) 0.0212(11) 0.0085(10)
C30 0.0408(12) 0.0265(12) 0.0379(12) 0.0063(10) 0.0174(10) 0.0065(10)
N1 0.0333(9) 0.0315(10) 0.0313(9) 0.0074(8) 0.0149(8) 0.0140(8)
N2 0.0338(9) 0.0319(10) 0.0286(9) 0.0104(8) 0.0145(8) 0.0129(8)
N3 0.0305(9) 0.0273(9) 0.0253(8) 0.0062(7) 0.0112(7) 0.0113(7)
N4 0.0410(10) 0.0258(10) 0.0400(10) 0.0111(8) 0.0205(9) 0.0091(8)
N5 0.0537(12) 0.0285(11) 0.0462(11) 0.0075(9) 0.0241(10) 0.0118(9)
N6 0.0386(10) 0.0272(10) 0.0414(10) 0.0116(8) 0.0150(9) 0.0077(8)
O1 0.0509(9) 0.0475(10) 0.0240(7) 0.0147(7) 0.0126(7) 0.0293(8)
O2 0.0526(9) 0.0432(9) 0.0262(7) 0.0103(7) 0.0163(7) 0.0332(8)
O3 0.0777(12) 0.0582(11) 0.0309(8) 0.0214(8) 0.0227(9) 0.0498(10)
O4 0.0678(11) 0.0513(11) 0.0261(8) 0.0088(7) 0.0206(8) 0.0273(9)
O5 0.0676(11) 0.0490(11) 0.0454(10) 0.0032(8) 0.0208(9) 0.0380(9)
O6 0.0655(11) 0.0479(11) 0.0524(10) 0.0200(9) 0.0209(9) 0.0431(9)
O7 0.0642(10) 0.0487(10) 0.0317(8) 0.0177(7) 0.0234(8) 0.0392(9)
O8 0.0681(11) 0.0598(11) 0.0317(8) 0.0252(8) 0.0276(8) 0.0437(9)
O9 0.0615(11) 0.0429(11) 0.0496(9) 0.0196(8) 0.0219(9) 0.0363(9)
O10 0.0678(11) 0.0441(10) 0.0446(9) 0.0122(8) 0.0281(9) 0.0363(9)
O11 0.1127(16) 0.0780(14) 0.0304(9) 0.0191(9) 0.0308(10) 0.0627(13)
O12 0.087(10) 0.061(7) 0.029(2) 0.017(3) 0.018(4) 0.055(8)
O12' 0.073(11) 0.057(9) 0.031(3) 0.016(5) 0.020(5) 0.049(9)

loop_
_atom_type_symbol
_atom_type_description
_atom_type_scat_dispersion_real
_atom_type_scat_dispersion_imag
_atom_type_scat_source
C C 0.0033 0.0016 'International Tables Vol C Tables 4.2.6.8 and 6.1.1.4'
H H 0.0000 0.0000 'International Tables Vol C Tables 4.2.6.8 and 6.1.1.4'
Cd Cd -0.8075 1.2024 'International Tables Vol C Tables 4.2.6.8 and 6.1.1.4'
N N 0.0061 0.0033 'International Tables Vol C Tables 4.2.6.8 and 6.1.1.4'
O O 0.0106 0.0060 'International Tables Vol C Tables 4.2.6.8 and 6.1.1.4'

loop_
_geom_angle_atom_site_label_1
_geom_angle_atom_site_label_2
_geom_angle_atom_site_label_3
_geom_angle
_geom_angle_site_symmetry_1
_geom_angle_site_symmetry_3
O1 Cd1 O1 180.000(1) 2_676 .
O1 Cd1 N4 85.58(6) 2_676 2_676
O1 Cd1 N4 94.42(6) . 2_676
O1 Cd1 N4 94.42(6) 2_676 .
O1 Cd1 N4 85.58(6) . .
N4 Cd1 N4 180.0 2_676 .
O1 Cd1 N1 78.31(5) 2_676 2_676
O1 Cd1 N1 101.69(5) . 2_676
N4 Cd1 N1 83.64(6) 2_676 2_676
N4 Cd1 N1 96.36(6) . 2_676
O1 Cd1 N1 101.69(5) 2_676 .
O1 Cd1 N1 78.31(5) . .
N4 Cd1 N1 96.36(6) 2_676 .
N4 Cd1 N1 83.64(6) . .
N1 Cd1 N1 180.000(1) 2_676 .
O2 C1 O1 124.67(18) . .
O2 C1 C2 119.34(17) . .
O1 C1 C2 115.99(18) . .
C7 C2 C3 119.06(17) . .
C7 C2 C1 121.05(17) . .
C3 C2 C1 119.88(17) . .
C2 C3 C4 120.76(19) . .
C2 C3 H3 119.6 . .
C4 C3 H3 119.6 . .
C5 C4 C3 119.62(18) . .
C5 C4 C8 119.78(16) . .
C3 C4 C8 120.60(18) . .
C4 C5 C6 120.21(17) . .
C4 C5 H5 119.9 . .
C6 C5 H5 119.9 . .
C5 C6 C7 120.07(18) . .
C5 C6 C9 118.90(17) . .
C7 C6 C9 121.02(18) . .
C2 C7 C6 120.27(18) . .
C2 C7 H7 119.9 . .
C6 C7 H7 119.9 . .
O4 C8 O3 123.5(2) . .
O4 C8 C4 124.36(19) . .
O3 C8 C4 112.12(16) . .
O5 C9 O6 123.7(2) . .
O5 C9 C6 119.07(19) . .
O6 C9 C6 117.18(17) . .
O11 C10 O12' 120.2(8) . .
O11 C10 O12 123.6(4) . .
O11 C10 C15 124.5(2) . .
O12' C10 C15 112.2(5) . .
O12 C10 C15 110.8(4) . .
O10 C11 O9 123.6(2) . .
O10 C11 C17 119.53(19) . .
O9 C11 C17 116.82(17) . .
O7 C12 O8 122.87(18) . .
O7 C12 C13 123.79(18) . .
O8 C12 C13 113.33(18) . .
C18 C13 C14 119.64(17) . .
C18 C13 C12 121.95(18) . .
C14 C13 C12 118.36(18) . .
C15 C14 C13 120.64(19) . .
C15 C14 H14 119.7 . .
C13 C14 H14 119.7 . .
C14 C15 C16 119.47(19) . .
C14 C15 C10 120.02(19) . .
C16 C15 C10 120.51(17) . .
C15 C16 C17 120.53(18) . .
C15 C16 H16 119.7 . .
C17 C16 H16 119.7 . .
C16 C17 C18 119.76(19) . .
C16 C17 C11 119.74(17) . .
C18 C17 C11 120.50(18) . .
C13 C18 C17 119.93(18) . .
C13 C18 H18 120.0 . .
C17 C18 H18 120.0 . .
N1 C19 N3 110.45(17) . .
N1 C19 H19 124.8 . .
N3 C19 H19 124.8 . .
N2 C20 N1 114.37(18) . .
N2 C20 H20 122.8 . .
N1 C20 H20 122.8 . .
N3 C21 C22 110.97(16) . .
N3 C21 H21A 109.4 . .
C22 C21 H21A 109.4 . .
N3 C21 H21B 109.4 . .
C22 C21 H21B 109.4 . .
H21A C21 H21B 108.0 . .
C23 C22 C26 118.7(2) . .
C23 C22 C21 120.24(18) . .
C26 C22 C21 121.11(18) . .
C24 C23 C22 120.5(2) . .
C24 C23 H23 119.7 . .
C22 C23 H23 119.7 . .
C25 C24 C23 120.3(2) . .
C25 C24 H24 119.8 . .
C23 C24 H24 119.8 . .
C24 C25 C27 120.2(2) . .
C24 C25 H25 119.9 . .
C27 C25 H25 119.9 . .
C27 C26 C22 121.29(19) . .
C27 C26 H26 119.4 . .
C22 C26 H26 119.4 . .
C26 C27 C25 119.01(19) . .
C26 C27 C28 120.8(2) . 2_666
C25 C27 C28 120.2(2) . 2_666
N6 C28 C27 112.16(18) . 2_666
N6 C28 H28A 109.2 . .
C27 C28 H28A 109.2 2_666 .
N6 C28 H28B 109.2 . .
C27 C28 H28B 109.2 2_666 .
H28A C28 H28B 107.9 . .
N5 C29 N4 114.85(19) . .
N5 C29 H29 122.6 . .
N4 C29 H29 122.6 . .
N6 C30 N4 110.42(19) . .
N6 C30 H30 124.8 . .
N4 C30 H30 124.8 . .
C19 N1 C20 102.80(17) . .
C19 N1 Cd1 127.06(13) . .
C20 N1 Cd1 125.46(14) . .
C20 N2 N3 103.12(15) . .
C19 N3 N2 109.26(17) . .
C19 N3 C21 129.96(17) . .
N2 N3 C21 120.55(15) . .
C30 N4 C29 102.43(18) . .
C30 N4 Cd1 129.28(14) . .
C29 N4 Cd1 123.44(13) . .
C29 N5 N6 102.17(18) . .
C30 N6 N5 110.12(17) . .
C30 N6 C28 129.07(19) . .
N5 N6 C28 120.81(18) . .
C1 O1 Cd1 127.49(13) . .
C8 O3 H3A 109.5 . .
C9 O6 H6 109.5 . .
C12 O8 H8 109.5 . .
C11 O9 H9 109.5 . .
C10 O12 H12 109.5 . .
C10 O12' H12' 109.5 . .

loop_
_geom_bond_atom_site_label_1
_geom_bond_atom_site_label_2
_geom_bond_distance
_geom_bond_site_symmetry_2
Cd1 O1 2.3090(13) 2_676
Cd1 O1 2.3090(13) .
Cd1 N4 2.3540(17) 2_676
Cd1 N4 2.3540(17) .
Cd1 N1 2.3801(16) 2_676
Cd1 N1 2.3801(16) .
C1 O2 1.246(2) .
C1 O1 1.251(2) .
C1 C2 1.523(3) .
C2 C7 1.387(3) .
C2 C3 1.391(3) .
C3 C4 1.396(3) .
C3 H3 0.9300 .
C4 C5 1.378(3) .
C4 C8 1.490(3) .
C5 C6 1.387(3) .
C5 H5 0.9300 .
C6 C7 1.394(3) .
C6 C9 1.481(3) .
C7 H7 0.9300 .
C8 O4 1.208(2) .
C8 O3 1.316(2) .
C9 O5 1.251(2) .
C9 O6 1.278(3) .
C10 O11 1.193(3) .
C10 O12' 1.323(13) .
C10 O12 1.335(11) .
C10 C15 1.494(3) .
C11 O10 1.250(2) .
C11 O9 1.278(3) .
C11 C17 1.480(3) .
C12 O7 1.213(2) .
C12 O8 1.307(2) .
C12 C13 1.495(3) .
C13 C18 1.387(3) .
C13 C14 1.388(3) .
C14 C15 1.383(3) .
C14 H14 0.9300 .
C15 C16 1.384(3) .
C16 C17 1.386(3) .
C16 H16 0.9300 .
C17 C18 1.392(3) .
C18 H18 0.9300 .
C19 N1 1.327(3) .
C19 N3 1.329(2) .
C19 H19 0.9300 .
C20 N2 1.311(3) .
C20 N1 1.357(2) .
C20 H20 0.9300 .
C21 N3 1.461(3) .
C21 C22 1.507(3) .
C21 H21A 0.9700 .
C21 H21B 0.9700 .
C22 C23 1.384(3) .
C22 C26 1.386(3) .
C23 C24 1.373(3) .
C23 H23 0.9300 .
C24 C25 1.372(3) .
C24 H24 0.9300 .
C25 C27 1.390(3) .
C25 H25 0.9300 .
C26 C27 1.374(3) .
C26 H26 0.9300 .
C27 C28 1.510(3) 2_666
C28 N6 1.472(3) .
C28 C27 1.510(3) 2_666
C28 H28A 0.9700 .
C28 H28B 0.9700 .
C29 N5 1.316(3) .
C29 N4 1.352(3) .
C29 H29 0.9300 .
C30 N6 1.318(3) .
C30 N4 1.328(3) .
C30 H30 0.9300 .
N2 N3 1.362(2) .
N5 N6 1.358(2) .
O3 H3A 0.8200 .
O6 H6 0.8200 .
O8 H8 0.8200 .
O9 H9 0.8200 .
O12 H12 0.8200 .
O12' H12' 0.8200 .

loop_
_geom_torsion_atom_site_label_1
_geom_torsion_atom_site_label_2
_geom_torsion_atom_site_label_3
_geom_torsion_atom_site_label_4
_geom_torsion
_geom_torsion_site_symmetry_1
_geom_torsion_site_symmetry_4
O2 C1 C2 C7 -178.71(18) . .
O1 C1 C2 C7 1.6(3) . .
O2 C1 C2 C3 1.3(3) . .
O1 C1 C2 C3 -178.35(18) . .
C7 C2 C3 C4 -0.1(3) . .
C1 C2 C3 C4 179.91(17) . .
C2 C3 C4 C5 0.0(3) . .
C2 C3 C4 C8 179.47(17) . .
C3 C4 C5 C6 0.7(3) . .
C8 C4 C5 C6 -178.83(18) . .
C4 C5 C6 C7 -1.2(3) . .
C4 C5 C6 C9 177.64(18) . .
C3 C2 C7 C6 -0.5(3) . .
C1 C2 C7 C6 179.56(17) . .
C5 C6 C7 C2 1.1(3) . .
C9 C6 C7 C2 -177.73(18) . .
C5 C4 C8 O4 -2.6(3) . .
C3 C4 C8 O4 177.9(2) . .
C5 C4 C8 O3 177.64(18) . .
C3 C4 C8 O3 -1.9(3) . .
C5 C6 C9 O5 -2.2(3) . .
C7 C6 C9 O5 176.61(19) . .
C5 C6 C9 O6 177.11(19) . .
C7 C6 C9 O6 -4.0(3) . .
O7 C12 C13 C18 -176.4(2) . .
O8 C12 C13 C18 4.8(3) . .
O7 C12 C13 C14 6.2(3) . .
O8 C12 C13 C14 -172.57(19) . .
C18 C13 C14 C15 -1.3(3) . .
C12 C13 C14 C15 176.16(19) . .
C13 C14 C15 C16 1.4(3) . .
C13 C14 C15 C10 -177.8(2) . .
O11 C10 C15 C14 176.3(2) . .
O12' C10 C15 C14 16(2) . .
O12 C10 C15 C14 -15.5(18) . .
O11 C10 C15 C16 -3.0(4) . .
O12' C10 C15 C16 -163(2) . .
O12 C10 C15 C16 165.2(18) . .
C14 C15 C16 C17 -0.2(3) . .
C10 C15 C16 C17 179.0(2) . .
C15 C16 C17 C18 -1.1(3) . .
C15 C16 C17 C11 178.75(18) . .
O10 C11 C17 C16 1.1(3) . .
O9 C11 C17 C16 -178.58(19) . .
O10 C11 C17 C18 -179.00(19) . .
O9 C11 C17 C18 1.3(3) . .
C14 C13 C18 C17 0.0(3) . .
C12 C13 C18 C17 -177.41(18) . .
C16 C17 C18 C13 1.2(3) . .
C11 C17 C18 C13 -178.62(18) . .
N3 C21 C22 C23 111.5(2) . .
N3 C21 C22 C26 -68.3(2) . .
C26 C22 C23 C24 0.0(3) . .
C21 C22 C23 C24 -179.9(2) . .
C22 C23 C24 C25 0.6(4) . .
C23 C24 C25 C27 -0.2(4) . .
C23 C22 C26 C27 -0.8(3) . .
C21 C22 C26 C27 179.04(19) . .
C22 C26 C27 C25 1.2(3) . .
C22 C26 C27 C28 179.38(19) . 2_666
C24 C25 C27 C26 -0.6(3) . .
C24 C25 C27 C28 -178.9(2) . 2_666
N3 C19 N1 C20 -0.1(2) . .
N3 C19 N1 Cd1 156.42(13) . .
N2 C20 N1 C19 0.0(2) . .
N2 C20 N1 Cd1 -157.04(14) . .
O1 Cd1 N1 C19 52.27(18) 2_676 .
O1 Cd1 N1 C19 -127.73(18) . .
N4 Cd1 N1 C19 139.05(17) 2_676 .
N4 Cd1 N1 C19 -40.95(17) . .
O1 Cd1 N1 C20 -156.26(16) 2_676 .
O1 Cd1 N1 C20 23.74(16) . .
N4 Cd1 N1 C20 -69.48(16) 2_676 .
N4 Cd1 N1 C20 110.52(16) . .
N1 C20 N2 N3 0.1(2) . .
N1 C19 N3 N2 0.1(2) . .
N1 C19 N3 C21 -174.30(19) . .
C20 N2 N3 C19 -0.2(2) . .
C20 N2 N3 C21 174.90(18) . .
C22 C21 N3 C19 112.8(2) . .
C22 C21 N3 N2 -61.1(2) . .
N6 C30 N4 C29 -0.2(2) . .
N6 C30 N4 Cd1 -155.65(14) . .
N5 C29 N4 C30 0.4(3) . .
N5 C29 N4 Cd1 157.71(15) . .
O1 Cd1 N4 C30 -12.56(18) 2_676 .
O1 Cd1 N4 C30 167.44(18) . .
N1 Cd1 N4 C30 -91.27(18) 2_676 .
N1 Cd1 N4 C30 88.73(18) . .
O1 Cd1 N4 C29 -163.42(17) 2_676 .
O1 Cd1 N4 C29 16.58(17) . .
N1 Cd1 N4 C29 117.87(17) 2_676 .
N1 Cd1 N4 C29 -62.13(17) . .
N4 C29 N5 N6 -0.4(2) . .
N4 C30 N6 N5 0.0(2) . .
N4 C30 N6 C28 -179.89(19) . .
C29 N5 N6 C30 0.2(2) . .
C29 N5 N6 C28 -179.85(19) . .
C27 C28 N6 C30 100.0(3) 2_666 .
C27 C28 N6 N5 -79.9(2) 2_666 .
O2 C1 O1 Cd1 -10.3(3) . .
C2 C1 O1 Cd1 169.29(12) . .
N4 Cd1 O1 C1 -45.96(17) 2_676 .
N4 Cd1 O1 C1 134.04(17) . .
N1 Cd1 O1 C1 38.44(17) 2_676 .
N1 Cd1 O1 C1 -141.56(17) . .
